data_4122597
loop_
_publ_author_name
'Zalkin, A.'
'Templeton, D.H.'

_publ_section_title
;
 The crystal structures of yttrium fluoride and related compounds
;
_journal_name_full 'Journal of the American Chemical Society'
_journal_page_first 2453
_journal_page_last 2458
_journal_volume 75
_journal_year 1953
_chemical_formula_structural 'Na (Y3 F10)'
_chemical_formula_sum 'F10 Na Y3'
_chemical_name_systematic 'Sodium Triyttrium Fluoride'
_space_group_IT_number 221
_symmetry_Int_Tables_number 221
_symmetry_space_group_name_Hall '-P 4 2 3'
_symmetry_space_group_name_H-M 'P m -3 m'
_cell_angle_alpha 90.
_cell_angle_beta 90.
_cell_angle_gamma 90.
_cell_formula_units_Z 1
_cell_length_a 5.675
_cell_length_b 5.675
_cell_length_c 5.675
_cell_volume 182.767
_cod_data_source_file NaY3F10_Pm_3m_DC261.cif
_cod_data_source_block chateigner_
_cod_original_cell_volume 182.77
_cod_original_formula_sum 'F10 Na1 Y3'
_cod_database_code 4122597

loop_
_symmetry_equiv_pos_site_id
_symmetry_equiv_pos_as_xyz
1 'z, y, -x'
2 'y, x, -z'
3 'x, z, -y'
4 'z, x, -y'
5 'y, z, -x'
6 'x, y, -z'
7 'z, -y, x'
8 'y, -x, z'
9 'x, -z, y'
10 'z, -x, y'
11 'y, -z, x'
12 'x, -y, z'
13 '-z, y, x'
14 '-y, x, z'
15 '-x, z, y'
16 '-z, x, y'
17 '-y, z, x'
18 '-x, y, z'
19 '-z, -y, -x'
20 '-y, -x, -z'
21 '-x, -z, -y'
22 '-z, -x, -y'
23 '-y, -z, -x'
24 '-x, -y, -z'
25 '-z, -y, x'
26 '-y, -x, z'
27 '-x, -z, y'
28 '-z, -x, y'
29 '-y, -z, x'
30 '-x, -y, z'
31 '-z, y, -x'
32 '-y, x, -z'
33 '-x, z, -y'
34 '-z, x, -y'
35 '-y, z, -x'
36 '-x, y, -z'
37 'z, -y, -x'
38 'y, -x, -z'
39 'x, -z, -y'
40 'z, -x, -y'
41 'y, -z, -x'
42 'x, -y, -z'
43 'z, y, x'
44 'y, x, z'
45 'x, z, y'
46 'z, x, y'
47 'y, z, x'
48 'x, y, z'

loop_
_atom_site_label
_atom_site_type_symbol
_atom_site_symmetry_multiplicity
_atom_site_Wyckoff_symbol
_atom_site_fract_x
_atom_site_fract_y
_atom_site_fract_z
_atom_site_occupancy
_atom_site_B_iso_or_equiv
Na1 Na1+ 1 b 0.5 0.5 0.5 1. 0
Y1 Y3+ 3 d 0.5 0 0 1. 0
F1 F1- 8 g 0.23 0.23 .23 .833 0
F2 F1- 3 c 0 0.5 0.5 .833 0
F3 F1- 1 a 0 0 0 .833 0

loop_
_atom_type_symbol
_atom_type_oxidation_number
F1- -1
Na1+ 1
Y3+ 3
